data_4037123
loop_
_publ_author_name
'Liew, Sean K.'
'Holownia, Aleksandra'
'Tilley, Andrew J.'
'Carrera, Elisa I.'
'Seferos, Dwight S.'
'Yudin, Andrei K.'

_publ_section_title
;
 A Study of Boratriazaroles: An Underdeveloped Class of Heterocycles.
;
_journal_issue 21
_journal_name_full 'The Journal of organic chemistry'
_journal_page_first 10444
_journal_page_last 10453
_journal_paper_doi 10.1021/acs.joc.6b01565
_journal_volume 81
_journal_year 2016
_chemical_formula_moiety 'C19 H17 B N4 O'
_chemical_formula_sum 'C19 H17 B N4 O'
_chemical_formula_weight 328.17
_space_group_crystal_system monoclinic
_space_group_IT_number 14
_space_group_name_Hall '-P 2ybc'
_space_group_name_H-M_alt 'P 1 21/c 1'
_atom_sites_solution_hydrogens mixed
_audit_creation_method SHELXL-2014/7
_cell_angle_alpha 90
_cell_angle_beta 96.8480(10)
_cell_angle_gamma 90
_cell_formula_units_Z 4
_cell_length_a 5.5417(1)
_cell_length_b 16.4181(3)
_cell_length_c 18.1370(4)
_cell_measurement_reflns_used 9894
_cell_measurement_temperature 147(2)
_cell_measurement_theta_max 66.94
_cell_measurement_theta_min 3.64
_cell_volume 1638.41(6)
_computing_cell_refinement APEX2
_computing_data_collection 'APEX2 (Bruker, 2014)'
_computing_data_reduction 'SAINT (Bruker, 2014)'
_computing_molecular_graphics 'PLATON (Spek, 2009)'
_computing_publication_material 'SHELXTL (Sheldrick, 2008)'
_computing_structure_refinement 'SHELXL-2014/7 (Sheldrick, 2015)'
_computing_structure_solution 'SHELXT (Sheldrick, 2015)'
_diffrn_ambient_temperature 147(2)
_diffrn_measured_fraction_theta_full 0.989
_diffrn_measured_fraction_theta_max 0.989
_diffrn_measurement_device_type 'Bruker Kappa APEX-DUO CCD'
_diffrn_measurement_method '\f and \w scans'
_diffrn_radiation_type CuK\a
_diffrn_radiation_wavelength 1.54178
_diffrn_reflns_av_R_equivalents 0.0344
_diffrn_reflns_av_unetI/netI 0.0196
_diffrn_reflns_Laue_measured_fraction_full 0.989
_diffrn_reflns_Laue_measured_fraction_max 0.989
_diffrn_reflns_limit_h_max 6
_diffrn_reflns_limit_h_min -6
_diffrn_reflns_limit_k_max 19
_diffrn_reflns_limit_k_min -19
_diffrn_reflns_limit_l_max 21
_diffrn_reflns_limit_l_min -21
_diffrn_reflns_number 28895
_diffrn_reflns_point_group_measured_fraction_full 0.989
_diffrn_reflns_point_group_measured_fraction_max 0.989
_diffrn_reflns_theta_full 67.288
_diffrn_reflns_theta_max 67.288
_diffrn_reflns_theta_min 3.643
_diffrn_source 'Bruker ImuS with multi-layer optics'
_exptl_absorpt_coefficient_mu 0.673
_exptl_absorpt_correction_T_max 0.7529
_exptl_absorpt_correction_T_min 0.6544
_exptl_absorpt_correction_type multi-scan
_exptl_absorpt_process_details 'SADABS (Bruker, 2014)'
_exptl_crystal_colour colourless
_exptl_crystal_density_diffrn 1.330
_exptl_crystal_description plate
_exptl_crystal_F_000 688
_exptl_crystal_size_max 0.230
_exptl_crystal_size_mid 0.230
_exptl_crystal_size_min 0.140
_refine_diff_density_max 0.393
_refine_diff_density_min -0.214
_refine_diff_density_rms 0.044
_refine_ls_extinction_method none
_refine_ls_goodness_of_fit_ref 1.048
_refine_ls_hydrogen_treatment mixed
_refine_ls_matrix_type full
_refine_ls_number_parameters 231
_refine_ls_number_reflns 2915
_refine_ls_number_restraints 0
_refine_ls_restrained_S_all 1.048
_refine_ls_R_factor_all 0.0376
_refine_ls_R_factor_gt 0.0356
_refine_ls_shift/su_max 0.000
_refine_ls_shift/su_mean 0.000
_refine_ls_structure_factor_coef Fsqd
_refine_ls_weighting_details 'w=1/[\s^2^(Fo^2^)+(0.0380P)^2^+0.6433P] where P=(Fo^2^+2Fc^2^)/3'
_refine_ls_weighting_scheme calc
_refine_ls_wR_factor_gt 0.0861
_refine_ls_wR_factor_ref 0.0879
_reflns_Friedel_coverage 0.000
_reflns_number_gt 2738
_reflns_number_total 2915
_reflns_threshold_expression 'I > 2\s(I)'
_cod_data_source_file jo6b01565_si_002.cif
_cod_data_source_block d1655
_cod_original_sg_symbol_H-M 'P 21/c'
_cod_database_code 4037123
_shelx_shelxl_version_number 2014/7
_shelx_space_group_comment
; 
The symmetry employed for this shelxl refinement is uniquely defined 
by the following loop, which should always be used as a source of 
symmetry information in preference to the above space-group names. 
They are only intended as comments. 
;
_shelx_estimated_absorpt_t_min 0.861
_shelx_estimated_absorpt_t_max 0.912

loop_
_space_group_symop_operation_xyz
'x, y, z'
'-x, y+1/2, -z+1/2'
'-x, -y, -z'
'x, -y-1/2, z-1/2'

loop_
_atom_site_label
_atom_site_type_symbol
_atom_site_fract_x
_atom_site_fract_y
_atom_site_fract_z
_atom_site_U_iso_or_equiv
_atom_site_adp_type
_atom_site_occupancy
_atom_site_site_symmetry_order
_atom_site_calc_flag
_atom_site_refinement_flags_posn
_atom_site_refinement_flags_adp
O1 O 0.37877(17) 0.49279(6) 0.39422(5) 0.0371(2) Uani 1 1 d . .
N1 N 1.15212(18) 0.32043(6) 0.18837(6) 0.0251(2) Uani 1 1 d . .
N2 N 1.08461(17) 0.20855(6) 0.25152(5) 0.0235(2) Uani 1 1 d . .
N3 N 1.26339(18) 0.19017(6) 0.20548(5) 0.0249(2) Uani 1 1 d . .
N4 N 1.48243(19) 0.33999(6) 0.08457(6) 0.0295(2) Uani 1 1 d . .
C1 C 1.2944(2) 0.25780(7) 0.16962(6) 0.0237(3) Uani 1 1 d . .
C2 C 0.8292(2) 0.34202(7) 0.28467(6) 0.0248(3) Uani 1 1 d . .
C3 C 0.8218(2) 0.42716(8) 0.27676(7) 0.0329(3) Uani 1 1 d . .
H3A H 0.9236 0.4523 0.2448 0.039 Uiso 1 1 calc R U
C4 C 0.6722(2) 0.47538(8) 0.31362(8) 0.0337(3) Uani 1 1 d . .
H4A H 0.6729 0.5328 0.3073 0.040 Uiso 1 1 calc R U
C5 C 0.5204(2) 0.43992(8) 0.36001(7) 0.0272(3) Uani 1 1 d . .
C6 C 0.5206(2) 0.35626(8) 0.36913(7) 0.0302(3) Uani 1 1 d . .
H6A H 0.4163 0.3314 0.4005 0.036 Uiso 1 1 calc R U
C7 C 0.6751(2) 0.30892(8) 0.33181(7) 0.0288(3) Uani 1 1 d . .
H7A H 0.6753 0.2516 0.3388 0.035 Uiso 1 1 calc R U
C8 C 0.2293(3) 0.45966(10) 0.44531(9) 0.0449(4) Uani 1 1 d . .
H8A H 0.1425 0.5038 0.4672 0.067 Uiso 1 1 calc R U
H8B H 0.3309 0.4305 0.4847 0.067 Uiso 1 1 calc R U
H8C H 0.1116 0.4219 0.4192 0.067 Uiso 1 1 calc R U
C9 C 1.0317(2) 0.14479(7) 0.30075(6) 0.0230(3) Uani 1 1 d . .
C10 C 1.2016(2) 0.12368(8) 0.35963(7) 0.0322(3) Uani 1 1 d . .
H10A H 1.3522 0.1519 0.3675 0.039 Uiso 1 1 calc R U
C11 C 1.1530(3) 0.06147(9) 0.40725(8) 0.0388(3) Uani 1 1 d . .
H11A H 1.2711 0.0469 0.4474 0.047 Uiso 1 1 calc R U
C12 C 0.9340(2) 0.02050(7) 0.39679(7) 0.0288(3) Uani 1 1 d . .
H12A H 0.9015 -0.0223 0.4295 0.035 Uiso 1 1 calc R U
C13 C 0.7641(2) 0.04200(8) 0.33893(7) 0.0311(3) Uani 1 1 d . .
H13A H 0.6127 0.0143 0.3317 0.037 Uiso 1 1 calc R U
C14 C 0.8119(2) 0.10416(8) 0.29070(8) 0.0323(3) Uani 1 1 d . .
H14A H 0.6931 0.1187 0.2507 0.039 Uiso 1 1 calc R U
C15 C 1.4690(2) 0.26579(7) 0.11508(6) 0.0247(3) Uani 1 1 d . .
C16 C 1.6453(2) 0.34939(8) 0.03626(7) 0.0329(3) Uani 1 1 d . .
H16A H 1.6574 0.4015 0.0142 0.039 Uiso 1 1 calc R U
C17 C 1.7961(3) 0.28870(9) 0.01653(7) 0.0355(3) Uani 1 1 d . .
H17A H 1.9097 0.2988 -0.0177 0.043 Uiso 1 1 calc R U
C18 C 1.7777(3) 0.21254(9) 0.04790(8) 0.0364(3) Uani 1 1 d . .
H18A H 1.8783 0.1691 0.0353 0.044 Uiso 1 1 calc R U
C19 C 1.6116(2) 0.20043(8) 0.09771(7) 0.0305(3) Uani 1 1 d . .
H19A H 1.5949 0.1485 0.1197 0.037 Uiso 1 1 calc R U
B1 B 1.0084(3) 0.29169(8) 0.24347(8) 0.0243(3) Uani 1 1 d . .
H1N H 1.165(3) 0.3688(10) 0.1672(9) 0.036(4) Uiso 1 1 d . .

loop_
_atom_site_aniso_label
_atom_site_aniso_U_11
_atom_site_aniso_U_22
_atom_site_aniso_U_33
_atom_site_aniso_U_23
_atom_site_aniso_U_13
_atom_site_aniso_U_12
O1 0.0391(5) 0.0334(5) 0.0422(5) -0.0025(4) 0.0191(4) 0.0067(4)
N1 0.0292(5) 0.0201(5) 0.0268(5) 0.0040(4) 0.0062(4) 0.0028(4)
N2 0.0244(5) 0.0220(5) 0.0252(5) 0.0023(4) 0.0078(4) 0.0018(4)
N3 0.0250(5) 0.0247(5) 0.0264(5) 0.0010(4) 0.0082(4) 0.0013(4)
N4 0.0302(5) 0.0298(6) 0.0289(5) 0.0055(4) 0.0055(4) -0.0016(4)
C1 0.0243(6) 0.0236(6) 0.0233(6) 0.0010(5) 0.0029(5) 0.0000(5)
C2 0.0257(6) 0.0238(6) 0.0248(6) 0.0027(5) 0.0028(5) 0.0027(5)
C3 0.0389(7) 0.0266(7) 0.0363(7) 0.0082(5) 0.0176(6) 0.0052(5)
C4 0.0411(7) 0.0228(6) 0.0394(7) 0.0066(5) 0.0143(6) 0.0070(5)
C5 0.0257(6) 0.0296(7) 0.0267(6) -0.0017(5) 0.0043(5) 0.0053(5)
C6 0.0306(7) 0.0299(7) 0.0319(6) 0.0014(5) 0.0113(5) -0.0030(5)
C7 0.0326(7) 0.0222(6) 0.0327(7) 0.0017(5) 0.0085(5) -0.0009(5)
C8 0.0430(8) 0.0482(9) 0.0483(9) -0.0081(7) 0.0251(7) 0.0007(7)
C9 0.0263(6) 0.0185(6) 0.0257(6) 0.0008(4) 0.0095(5) 0.0033(4)
C10 0.0299(7) 0.0315(7) 0.0347(7) 0.0060(5) 0.0010(5) -0.0070(5)
C11 0.0427(8) 0.0390(8) 0.0323(7) 0.0117(6) -0.0049(6) -0.0075(6)
C12 0.0392(7) 0.0225(6) 0.0268(6) 0.0013(5) 0.0128(5) -0.0010(5)
C13 0.0264(6) 0.0270(6) 0.0412(7) 0.0033(5) 0.0096(5) -0.0022(5)
C14 0.0272(6) 0.0311(7) 0.0377(7) 0.0084(6) 0.0002(5) -0.0004(5)
C15 0.0257(6) 0.0270(6) 0.0214(6) 0.0002(5) 0.0021(5) -0.0025(5)
C16 0.0344(7) 0.0354(7) 0.0294(6) 0.0058(5) 0.0062(5) -0.0064(6)
C17 0.0360(7) 0.0441(8) 0.0284(7) -0.0027(6) 0.0120(5) -0.0082(6)
C18 0.0388(7) 0.0367(7) 0.0360(7) -0.0085(6) 0.0145(6) -0.0003(6)
C19 0.0362(7) 0.0275(6) 0.0288(6) -0.0022(5) 0.0081(5) -0.0021(5)
B1 0.0253(6) 0.0235(7) 0.0241(6) 0.0025(5) 0.0024(5) -0.0001(5)

loop_
_atom_type_symbol
_atom_type_description
_atom_type_scat_dispersion_real
_atom_type_scat_dispersion_imag
_atom_type_scat_source
C C 0.0181 0.0091 'International Tables Vol C Tables 4.2.6.8 and 6.1.1.4'
H H 0.0000 0.0000 'International Tables Vol C Tables 4.2.6.8 and 6.1.1.4'
N N 0.0311 0.0180 'International Tables Vol C Tables 4.2.6.8 and 6.1.1.4'
O O 0.0492 0.0322 'International Tables Vol C Tables 4.2.6.8 and 6.1.1.4'
B B 0.0090 0.0039 'International Tables Vol C Tables 4.2.6.8 and 6.1.1.4'

loop_
_geom_angle_atom_site_label_1
_geom_angle_atom_site_label_2
_geom_angle_atom_site_label_3
_geom_angle
C5 O1 C8 117.58(11)
C1 N1 B1 108.19(10)
C1 N1 H1N 119.2(10)
B1 N1 H1N 132.5(10)
N3 N2 C9 115.25(9)
N3 N2 B1 111.42(9)
C9 N2 B1 133.04(10)
C1 N3 N2 104.91(9)
C16 N4 C15 116.65(11)
N3 C1 N1 113.71(10)
N3 C1 C15 123.10(11)
N1 C1 C15 123.18(11)
C7 C2 C3 116.06(11)
C7 C2 B1 124.35(11)
C3 C2 B1 119.56(11)
C4 C3 C2 122.33(12)
C4 C3 H3A 118.8
C2 C3 H3A 118.8
C3 C4 C5 119.83(12)
C3 C4 H4A 120.1
C5 C4 H4A 120.1
O1 C5 C6 124.62(11)
O1 C5 C4 115.54(11)
C6 C5 C4 119.84(11)
C5 C6 C7 119.23(12)
C5 C6 H6A 120.4
C7 C6 H6A 120.4
C2 C7 C6 122.71(12)
C2 C7 H7A 118.6
C6 C7 H7A 118.6
O1 C8 H8A 109.5
O1 C8 H8B 109.5
H8A C8 H8B 109.5
O1 C8 H8C 109.5
H8A C8 H8C 109.5
H8B C8 H8C 109.5
C10 C9 C14 119.34(11)
C10 C9 N2 119.69(11)
C14 C9 N2 120.97(11)
C9 C10 C11 120.12(12)
C9 C10 H10A 119.9
C11 C10 H10A 119.9
C12 C11 C10 120.47(12)
C12 C11 H11A 119.8
C10 C11 H11A 119.8
C13 C12 C11 119.49(12)
C13 C12 H12A 120.3
C11 C12 H12A 120.3
C12 C13 C14 120.40(12)
C12 C13 H13A 119.8
C14 C13 H13A 119.8
C9 C14 C13 120.17(12)
C9 C14 H14A 119.9
C13 C14 H14A 119.9
N4 C15 C19 123.04(11)
N4 C15 C1 115.55(11)
C19 C15 C1 121.40(11)
N4 C16 C17 124.38(12)
N4 C16 H16A 117.8
C17 C16 H16A 117.8
C16 C17 C18 118.12(12)
C16 C17 H17A 120.9
C18 C17 H17A 120.9
C19 C18 C17 119.20(13)
C19 C18 H18A 120.4
C17 C18 H18A 120.4
C18 C19 C15 118.61(12)
C18 C19 H19A 120.7
C15 C19 H19A 120.7
N1 B1 N2 101.77(10)
N1 B1 C2 127.09(11)
N2 B1 C2 131.08(11)

loop_
_geom_bond_atom_site_label_1
_geom_bond_atom_site_label_2
_geom_bond_distance
O1 C5 1.3678(15)
O1 C8 1.4224(17)
N1 C1 1.3632(16)
N1 B1 1.4300(17)
N1 H1N 0.889(17)
N2 N3 1.4025(13)
N2 C9 1.4289(15)
N2 B1 1.4312(17)
N3 C1 1.3085(15)
N4 C16 1.3396(17)
N4 C15 1.3438(16)
C1 C15 1.4699(17)
C2 C7 1.3891(17)
C2 C3 1.4053(18)
C2 B1 1.5508(18)
C3 C4 1.3757(18)
C3 H3A 0.9500
C4 C5 1.3869(18)
C4 H4A 0.9500
C5 C6 1.3835(19)
C6 C7 1.3906(18)
C6 H6A 0.9500
C7 H7A 0.9500
C8 H8A 0.9800
C8 H8B 0.9800
C8 H8C 0.9800
C9 C10 1.3810(18)
C9 C14 1.3818(18)
C10 C11 1.3847(19)
C10 H10A 0.9500
C11 C12 1.3804(19)
C11 H11A 0.9500
C12 C13 1.3700(19)
C12 H12A 0.9500
C13 C14 1.3899(18)
C13 H13A 0.9500
C14 H14A 0.9500
C15 C19 1.3911(18)
C16 C17 1.375(2)
C16 H16A 0.9500
C17 C18 1.383(2)
C17 H17A 0.9500
C18 C19 1.3789(18)
C18 H18A 0.9500
C19 H19A 0.9500

loop_
_geom_torsion_atom_site_label_1
_geom_torsion_atom_site_label_2
_geom_torsion_atom_site_label_3
_geom_torsion_atom_site_label_4
_geom_torsion
C9 N2 N3 C1 -175.66(10)
B1 N2 N3 C1 -1.00(13)
N2 N3 C1 N1 0.56(13)
N2 N3 C1 C15 179.65(10)
B1 N1 C1 N3 0.08(14)
B1 N1 C1 C15 -179.01(11)
C7 C2 C3 C4 0.3(2)
B1 C2 C3 C4 -177.97(12)
C2 C3 C4 C5 -0.6(2)
C8 O1 C5 C6 2.98(19)
C8 O1 C5 C4 -176.82(12)
C3 C4 C5 O1 179.96(12)
C3 C4 C5 C6 0.2(2)
O1 C5 C6 C7 -179.34(12)
C4 C5 C6 C7 0.45(19)
C3 C2 C7 C6 0.30(19)
B1 C2 C7 C6 178.51(12)
C5 C6 C7 C2 -0.7(2)
N3 N2 C9 C10 69.91(14)
B1 N2 C9 C10 -103.27(16)
N3 N2 C9 C14 -110.56(13)
B1 N2 C9 C14 76.26(17)
C14 C9 C10 C11 1.1(2)
N2 C9 C10 C11 -179.40(12)
C9 C10 C11 C12 -0.6(2)
C10 C11 C12 C13 -0.2(2)
C11 C12 C13 C14 0.5(2)
C10 C9 C14 C13 -0.80(19)
N2 C9 C14 C13 179.67(11)
C12 C13 C14 C9 0.0(2)
C16 N4 C15 C19 -0.99(18)
C16 N4 C15 C1 178.16(10)
N3 C1 C15 N4 -178.45(11)
N1 C1 C15 N4 0.56(17)
N3 C1 C15 C19 0.72(18)
N1 C1 C15 C19 179.73(11)
C15 N4 C16 C17 0.05(19)
N4 C16 C17 C18 0.6(2)
C16 C17 C18 C19 -0.4(2)
C17 C18 C19 C15 -0.4(2)
N4 C15 C19 C18 1.20(19)
C1 C15 C19 C18 -177.90(11)
C1 N1 B1 N2 -0.66(13)
C1 N1 B1 C2 176.61(12)
N3 N2 B1 N1 1.02(13)
C9 N2 B1 N1 174.40(12)
N3 N2 B1 C2 -176.09(12)
C9 N2 B1 C2 -2.7(2)
C7 C2 B1 N1 172.72(12)
C3 C2 B1 N1 -9.1(2)
C7 C2 B1 N2 -10.8(2)
C3 C2 B1 N2 167.31(13)
